data_2017611
loop_
_publ_author_name
'Acosta, Lina M.'
'Palma, Alirio'
'Bahsas, Ali'
'Cobo, Justo'
'Glidewell, Christopher'

_publ_section_title
;
 A three-dimensional hydrogen-bonded framework in
 (2<i>S</i>*,4<i>R</i>*)-7-fluoro-2-<i>exo</i>-[(<i>E</i>)-styryl]-2,3,4,5-tetrahydro-1<i>H</i>-1,4-epoxy-1-benzazepine
;
_journal_coeditor_code GG3231
_journal_issue 4
_journal_name_full 'Acta Crystallographica Section C'
_journal_page_first o206
_journal_page_last o208
_journal_paper_doi 10.1107/S010827011000884X
_journal_volume 66
_journal_year 2010
_chemical_formula_iupac 'C18 H16 F N O'
_chemical_formula_moiety 'C18 H16 F N O'
_chemical_formula_sum 'C18 H16 F N O'
_chemical_formula_weight 281.32
_chemical_name_systematic
;
(2<i>S</i>,4<i>R</i>)-7-fluoro-2-<i>exo</i>-[(<i>E</i>)-styryl]-2,3,4,5-\
tetrahydro-1<i>H</i>-1,4-epoxy-1-benzazepine
;
_space_group_IT_number 4
_symmetry_cell_setting monoclinic
_symmetry_space_group_name_Hall 'P 2yb'
_symmetry_space_group_name_H-M 'P 1 21 1'
_atom_sites_solution_hydrogens geom
_atom_sites_solution_primary direct
_atom_sites_solution_secondary difmap
_cell_angle_alpha 90.00
_cell_angle_beta 91.10(4)
_cell_angle_gamma 90.00
_cell_formula_units_Z 2
_cell_length_a 10.052(4)
_cell_length_b 5.299(4)
_cell_length_c 12.976(8)
_cell_measurement_reflns_used 1432
_cell_measurement_temperature 120(2)
_cell_measurement_theta_max 25.50
_cell_measurement_theta_min 3.71
_cell_volume 691.0(7)
_computing_cell_refinement 'DIRAX/LSQ (Duisenberg <i>et al.</i>,  2000)'
_computing_data_collection 'COLLECT (Nonius, 1999)'
_computing_data_reduction 'EVALCCD (Duisenberg <i>et al.</i>,  2003)'
_computing_molecular_graphics 'PLATON (Spek, 2009)'
_computing_publication_material
;
SHELXL97 (Sheldrick, 2008) and PLATON (Spek, 2009)
;
_computing_structure_refinement 'SHELXL97 (Sheldrick, 2008)'
_computing_structure_solution 'SIR2004 (Burla <i>et al.</i>,  2005)'
_diffrn_ambient_temperature 120(2)
_diffrn_detector_area_resol_mean 9.091
_diffrn_measured_fraction_theta_full 0.996
_diffrn_measured_fraction_theta_max 0.996
_diffrn_measurement_device_type 'Bruker Nonius KappaCCD area-detector'
_diffrn_measurement_method '\f and \w'
_diffrn_radiation_monochromator graphite
_diffrn_radiation_source 'Bruker Nonius FR591 rotating anode'
_diffrn_radiation_type 'Mo K\a'
_diffrn_radiation_wavelength 0.71073
_diffrn_reflns_av_R_equivalents 0.0808
_diffrn_reflns_av_sigmaI/netI 0.0520
_diffrn_reflns_limit_h_max 12
_diffrn_reflns_limit_h_min -12
_diffrn_reflns_limit_k_max 6
_diffrn_reflns_limit_k_min -6
_diffrn_reflns_limit_l_max 15
_diffrn_reflns_limit_l_min -15
_diffrn_reflns_number 9381
_diffrn_reflns_theta_full 25.50
_diffrn_reflns_theta_max 25.50
_diffrn_reflns_theta_min 3.71
_diffrn_standards_decay_% 0
_diffrn_standards_interval_count 0
_diffrn_standards_interval_time 0
_diffrn_standards_number 0
_exptl_absorpt_coefficient_mu 0.093
_exptl_absorpt_correction_T_max 0.995
_exptl_absorpt_correction_T_min 0.956
_exptl_absorpt_correction_type multi-scan
_exptl_absorpt_process_details '(SADABS; Sheldrick, 2003)'
_exptl_crystal_colour colourless
_exptl_crystal_density_diffrn 1.352
_exptl_crystal_density_method 'not measured'
_exptl_crystal_description needle
_exptl_crystal_F_000 296
_exptl_crystal_size_max 0.36
_exptl_crystal_size_mid 0.08
_exptl_crystal_size_min 0.06
_refine_diff_density_max 0.230
_refine_diff_density_min -0.240
_refine_ls_extinction_method none
_refine_ls_goodness_of_fit_ref 1.116
_refine_ls_hydrogen_treatment constr
_refine_ls_matrix_type full
_refine_ls_number_parameters 190
_refine_ls_number_reflns 1432
_refine_ls_number_restraints 1
_refine_ls_restrained_S_all 1.116
_refine_ls_R_factor_all 0.0775
_refine_ls_R_factor_gt 0.0493
_refine_ls_shift/su_max 0.001
_refine_ls_shift/su_mean 0.000
_refine_ls_structure_factor_coef Fsqd
_refine_ls_weighting_details 'w = 1/[\s^2^(Fo^2^)+(0.0469P)^2^+0.2187P] where P=(Fo^2^+2Fc^2^)/3'
_refine_ls_weighting_scheme calc
_refine_ls_wR_factor_gt 0.0948
_refine_ls_wR_factor_ref 0.1067
_reflns_number_gt 1112
_reflns_number_total 1432
_reflns_threshold_expression I>2\s(I)
_cod_data_source_file gg3231.cif
_cod_data_source_block I
_cod_original_cell_volume 691.1(7)
_cod_original_sg_symbol_Hall P2yb
_cod_original_sg_symbol_H-M 'P 21'
_cod_database_code 2017611
_cod_database_fobs_code 2017611

loop_
_symmetry_equiv_pos_as_xyz
'x, y, z'
'-x, y+1/2, -z'

loop_
_atom_site_type_symbol
_atom_site_label
_atom_site_fract_x
_atom_site_fract_y
_atom_site_fract_z
_atom_site_U_iso_or_equiv
_atom_site_adp_type
_atom_site_calc_flag
_atom_site_refinement_flags
_atom_site_occupancy
_atom_site_disorder_assembly
_atom_site_disorder_group
F F7 1.2068(2) 0.7113(6) 0.66422(18) 0.0375(7) Uani d . 1 . .
O O14 0.6429(2) 0.3291(5) 0.5663(2) 0.0237(6) Uani d . 1 . .
N N1 0.7007(3) 0.3167(6) 0.6689(2) 0.0211(7) Uani d . 1 . .
C C2 0.6123(4) 0.4842(8) 0.7281(3) 0.0222(9) Uani d . 1 . .
H H2 0.6646 0.5663 0.7853 0.027 Uiso calc R 1 . .
C C3 0.5668(4) 0.6859(8) 0.6496(3) 0.0268(10) Uani d . 1 . .
H H3A 0.4685 0.6951 0.6452 0.032 Uiso calc R 1 . .
H H3B 0.6023 0.8540 0.6689 0.032 Uiso calc R 1 . .
C C4 0.6231(4) 0.5981(8) 0.5494(3) 0.0253(10) Uani d . 1 . .
H H4 0.5572 0.6263 0.4918 0.030 Uiso calc R 1 . .
C C5 0.7551(3) 0.7126(9) 0.5234(3) 0.0231(9) Uani d . 1 . .
H H5A 0.7789 0.6657 0.4522 0.028 Uiso calc R 1 . .
H H5B 0.7494 0.8988 0.5273 0.028 Uiso calc R 1 . .
C C5A 0.8606(3) 0.6182(8) 0.5982(3) 0.0193(8) Uani d . 1 . .
C C6 0.9886(3) 0.7139(8) 0.5984(3) 0.0232(9) Uani d . 1 . .
H H6 1.0114 0.8480 0.5535 0.028 Uiso calc R 1 . .
C C7 1.0816(4) 0.6123(9) 0.6644(3) 0.0260(10) Uani d . 1 . .
C C8 1.0558(4) 0.4192(8) 0.7296(3) 0.0270(10) Uani d . 1 . .
H H8 1.1233 0.3537 0.7743 0.032 Uiso calc R 1 . .
C C9 0.9288(3) 0.3207(8) 0.7292(3) 0.0216(8) Uani d . 1 . .
H H9 0.9079 0.1836 0.7732 0.026 Uiso calc R 1 . .
C C9A 0.8323(3) 0.4219(7) 0.6646(3) 0.0181(8) Uani d . 1 . .
C C21 0.4991(3) 0.3389(9) 0.7722(3) 0.0227(9) Uani d . 1 . .
H H21 0.4501 0.2273 0.7285 0.027 Uiso calc R 1 . .
C C22 0.4647(3) 0.3599(8) 0.8694(3) 0.0240(9) Uani d . 1 . .
H H22 0.5189 0.4650 0.9121 0.029 Uiso calc R 1 . .
C C221 0.3520(3) 0.2382(8) 0.9179(3) 0.0216(9) Uani d . 1 . .
C C222 0.2934(4) 0.0213(8) 0.8775(3) 0.0238(9) Uani d . 1 . .
H H222 0.3295 -0.0563 0.8183 0.029 Uiso calc R 1 . .
C C223 0.1830(4) -0.0822(8) 0.9229(3) 0.0276(10) Uani d . 1 . .
H H223 0.1426 -0.2283 0.8936 0.033 Uiso calc R 1 . .
C C224 0.1309(4) 0.0237(8) 1.0098(3) 0.0267(10) Uani d . 1 . .
H H224 0.0550 -0.0488 1.0406 0.032 Uiso calc R 1 . .
C C225 0.1897(4) 0.2361(9) 1.0521(3) 0.0286(10) Uani d . 1 . .
H H225 0.1547 0.3099 1.1126 0.034 Uiso calc R 1 . .
C C226 0.2990(4) 0.3403(9) 1.0064(3) 0.0249(9) Uani d . 1 . .
H H226 0.3393 0.4858 1.0363 0.030 Uiso calc R 1 . .

loop_
_atom_site_aniso_label
_atom_site_aniso_U_11
_atom_site_aniso_U_22
_atom_site_aniso_U_33
_atom_site_aniso_U_12
_atom_site_aniso_U_13
_atom_site_aniso_U_23
F7 0.0189(11) 0.0520(17) 0.0416(15) -0.0089(12) 0.0004(10) -0.0065(14)
O14 0.0240(13) 0.0202(14) 0.0266(14) -0.0003(13) -0.0050(11) -0.0033(14)
N1 0.0198(15) 0.0204(17) 0.0229(16) -0.0008(16) -0.0036(12) 0.0002(16)
C2 0.0201(19) 0.019(2) 0.027(2) 0.0005(18) 0.0007(15) -0.0031(18)
C3 0.0209(19) 0.020(2) 0.039(3) 0.0024(19) 0.0045(16) 0.002(2)
C4 0.022(2) 0.022(2) 0.031(2) 0.0016(18) -0.0059(17) 0.003(2)
C5 0.0249(19) 0.023(2) 0.021(2) 0.0027(19) -0.0016(15) 0.006(2)
C5A 0.0200(19) 0.0184(19) 0.020(2) 0.0035(16) 0.0020(14) -0.0056(17)
C6 0.025(2) 0.022(2) 0.023(2) -0.0028(19) 0.0057(15) -0.0024(19)
C7 0.0155(19) 0.037(2) 0.026(2) -0.0017(19) 0.0031(16) -0.010(2)
C8 0.024(2) 0.034(3) 0.023(2) 0.0089(19) -0.0042(16) -0.005(2)
C9 0.0225(19) 0.0200(19) 0.022(2) 0.0038(19) 0.0004(15) 0.001(2)
C9A 0.0199(18) 0.018(2) 0.0167(19) -0.0035(16) 0.0026(14) -0.0036(17)
C21 0.0167(17) 0.025(2) 0.027(2) -0.0023(19) -0.0001(14) -0.001(2)
C22 0.0201(18) 0.025(2) 0.027(2) -0.0004(19) -0.0028(15) 0.000(2)
C221 0.0223(19) 0.023(2) 0.019(2) 0.0012(18) -0.0041(15) 0.0016(18)
C222 0.022(2) 0.025(2) 0.024(2) -0.0013(19) 0.0004(16) -0.0035(19)
C223 0.028(2) 0.025(2) 0.029(2) -0.0042(19) -0.0020(17) 0.0013(19)
C224 0.025(2) 0.029(2) 0.026(2) 0.0010(19) 0.0017(16) 0.0054(19)
C225 0.027(2) 0.030(2) 0.029(2) 0.008(2) 0.0042(16) -0.002(2)
C226 0.025(2) 0.022(2) 0.028(2) 0.003(2) -0.0054(15) 0.002(2)

loop_
_atom_type_symbol
_atom_type_description
_atom_type_scat_dispersion_real
_atom_type_scat_dispersion_imag
_atom_type_scat_source
C C 0.0033 0.0016 'International Tables Vol C Tables 4.2.6.8 and 6.1.1.4'
H H 0.0000 0.0000 'International Tables Vol C Tables 4.2.6.8 and 6.1.1.4'
F F 0.0171 0.0103 'International Tables Vol C Tables 4.2.6.8 and 6.1.1.4'
N N 0.0061 0.0033 'International Tables Vol C Tables 4.2.6.8 and 6.1.1.4'
O O 0.0106 0.0060 'International Tables Vol C Tables 4.2.6.8 and 6.1.1.4'

loop_
_geom_angle_atom_site_label_1
_geom_angle_atom_site_label_2
_geom_angle_atom_site_label_3
_geom_angle_site_symmetry_1
_geom_angle_site_symmetry_3
_geom_angle
_geom_angle_publ_flag
N1 O14 C4 . . 103.6(3) ?
C9A N1 O14 . . 107.5(3) ?
C9A N1 C2 . . 110.5(3) ?
O14 N1 C2 . . 102.5(3) ?
N1 C2 C21 . . 111.0(3) ?
N1 C2 C3 . . 104.2(3) ?
C21 C2 C3 . . 113.0(3) ?
N1 C2 H2 . . 109.5 ?
C21 C2 H2 . . 109.5 ?
C3 C2 H2 . . 109.5 ?
C4 C3 C2 . . 104.2(3) ?
C4 C3 H3A . . 110.9 ?
C2 C3 H3A . . 110.9 ?
C4 C3 H3B . . 110.9 ?
C2 C3 H3B . . 110.9 ?
H3A C3 H3B . . 108.9 ?
O14 C4 C3 . . 103.0(3) ?
O14 C4 C5 . . 108.1(3) ?
C3 C4 C5 . . 114.7(4) ?
O14 C4 H4 . . 110.2 ?
C3 C4 H4 . . 110.2 ?
C5 C4 H4 . . 110.2 ?
C4 C5 C5A . . 109.5(3) ?
C4 C5 H5B . . 109.8 ?
C5A C5 H5B . . 109.8 ?
C4 C5 H5A . . 109.8 ?
C5A C5 H5A . . 109.8 ?
H5A C5 H5B . . 108.2 ?
C9A C5A C6 . . 118.5(3) ?
C9A C5A C5 . . 120.0(3) ?
C6 C5A C5 . . 121.5(4) ?
C7 C6 C5A . . 118.8(4) ?
C7 C6 H6 . . 120.6 ?
C5A C6 H6 . . 120.6 ?
C8 C7 F7 . . 118.6(4) ?
C8 C7 C6 . . 123.5(4) ?
F7 C7 C6 . . 117.9(4) ?
C7 C8 C9 . . 118.1(4) ?
C7 C8 H8 . . 121.0 ?
C9 C8 H8 . . 121.0 ?
C9A C9 C8 . . 119.7(4) ?
C9A C9 H9 . . 120.1 ?
C8 C9 H9 . . 120.1 ?
C9 C9A C5A . . 121.4(3) ?
C9 C9A N1 . . 117.6(3) ?
C5A C9A N1 . . 121.1(3) ?
C22 C21 C2 . . 122.5(4) ?
C22 C21 H21 . . 118.8 ?
C2 C21 H21 . . 118.8 ?
C21 C22 C221 . . 126.5(4) ?
C21 C22 H22 . . 116.7 ?
C221 C22 H22 . . 116.7 ?
C226 C221 C222 . . 117.9(4) ?
C226 C221 C22 . . 120.0(4) ?
C222 C221 C22 . . 122.1(4) ?
C223 C222 C221 . . 120.4(4) ?
C223 C222 H222 . . 119.8 ?
C221 C222 H222 . . 119.8 ?
C224 C223 C222 . . 120.7(4) ?
C224 C223 H223 . . 119.6 ?
C222 C223 H223 . . 119.6 ?
C223 C224 C225 . . 119.6(4) ?
C223 C224 H224 . . 120.2 ?
C225 C224 H224 . . 120.2 ?
C226 C225 C224 . . 119.7(4) ?
C226 C225 H225 . . 120.1 ?
C224 C225 H225 . . 120.1 ?
C225 C226 C221 . . 121.6(4) ?
C225 C226 H226 . . 119.2 ?
C221 C226 H226 . . 119.2 ?

loop_
_geom_bond_atom_site_label_1
_geom_bond_atom_site_label_2
_geom_bond_site_symmetry_2
_geom_bond_distance
_geom_bond_publ_flag
F7 C7 . 1.363(4) ?
O14 N1 . 1.443(4) ?
O14 C4 . 1.455(5) ?
N1 C9A . 1.437(4) ?
N1 C2 . 1.481(5) ?
C2 C21 . 1.497(5) ?
C2 C3 . 1.540(6) ?
C2 H2 . 1.0000 ?
C3 C4 . 1.502(6) ?
C3 H3A . 0.9900 ?
C3 H3B . 0.9900 ?
C4 C5 . 1.504(5) ?
C4 H4 . 1.0000 ?
C5 C5A . 1.509(5) ?
C5 H5A . 0.9900 ?
C5 H5B . 0.9900 ?
C5A C9A . 1.383(5) ?
C5A C6 . 1.383(5) ?
C6 C7 . 1.366(5) ?
C6 H6 . 0.9500 ?
C7 C8 . 1.356(6) ?
C8 C9 . 1.379(5) ?
C8 H8 . 0.9500 ?
C9 C9A . 1.379(5) ?
C9 H9 . 0.9500 ?
C21 C22 . 1.319(5) ?
C21 H21 . 0.9500 ?
C22 C221 . 1.457(5) ?
C22 H22 . 0.9500 ?
C221 C226 . 1.386(5) ?
C221 C222 . 1.390(6) ?
C222 C223 . 1.379(5) ?
C222 H222 . 0.9500 ?
C223 C224 . 1.373(6) ?
C223 H223 . 0.9500 ?
C224 C225 . 1.380(6) ?
C224 H224 . 0.9500 ?
C225 C226 . 1.374(6) ?
C225 H225 . 0.9500 ?
C226 H226 . 0.9500 ?

loop_
_geom_hbond_atom_site_label_D
_geom_hbond_atom_site_label_H
_geom_hbond_atom_site_label_A
_geom_hbond_site_symmetry_A
_geom_hbond_distance_DH
_geom_hbond_distance_HA
_geom_hbond_distance_DA
_geom_hbond_angle_DHA
_geom_hbond_publ_flag
C4 H4 O14 2_656 1.00 2.39 3.278(5) 148 y
C5 H5B O14 1_565 0.99 2.57 3.504(6) 157 y
C6 H6 Cg1 2_756 0.95 2.98 3.815(5) 147 y
C8 H8 Cg2 1_655 0.95 2.97 3.860(5) 158 y
C22 H22 Cg2 2_657 0.95 3.00 3.896(5) 158 y

loop_
_geom_torsion_atom_site_label_1
_geom_torsion_atom_site_label_2
_geom_torsion_atom_site_label_3
_geom_torsion_atom_site_label_4
_geom_torsion_site_symmetry_1
_geom_torsion_site_symmetry_2
_geom_torsion_site_symmetry_3
_geom_torsion_site_symmetry_4
_geom_torsion
_geom_torsion_publ_flag
C4 O14 N1 C9A . . . . -68.9(3) ?
C4 O14 N1 C2 . . . . 47.5(3) ?
C9A N1 C2 C21 . . . . -155.6(3) ?
O14 N1 C2 C21 . . . . 90.1(3) ?
C9A N1 C2 C3 . . . . 82.5(3) ?
O14 N1 C2 C3 . . . . -31.8(3) ?
N1 C2 C3 C4 . . . . 5.6(4) ?
C21 C2 C3 C4 . . . . -115.0(4) ?
N1 O14 C4 C3 . . . . -43.6(3) ?
N1 O14 C4 C5 . . . . 78.2(4) ?
C2 C3 C4 O14 . . . . 22.4(4) ?
C2 C3 C4 C5 . . . . -94.8(4) ?
O14 C4 C5 C5A . . . . -46.4(4) ?
C3 C4 C5 C5A . . . . 67.9(5) ?
C4 C5 C5A C9A . . . . 10.5(5) ?
C4 C5 C5A C6 . . . . -173.2(4) ?
C9A C5A C6 C7 . . . . -0.4(5) ?
C5 C5A C6 C7 . . . . -176.7(4) ?
C5A C6 C7 C8 . . . . 0.7(6) ?
C5A C6 C7 F7 . . . . -179.3(4) ?
F7 C7 C8 C9 . . . . 180.0(4) ?
C6 C7 C8 C9 . . . . 0.0(6) ?
C7 C8 C9 C9A . . . . -1.0(6) ?
C8 C9 C9A C5A . . . . 1.3(6) ?
C8 C9 C9A N1 . . . . -178.5(4) ?
C6 C5A C9A C9 . . . . -0.6(5) ?
C5 C5A C9A C9 . . . . 175.8(4) ?
C6 C5A C9A N1 . . . . 179.1(4) ?
C5 C5A C9A N1 . . . . -4.5(5) ?
O14 N1 C9A C9 . . . . -146.5(3) ?
C2 N1 C9A C9 . . . . 102.4(4) ?
O14 N1 C9A C5A . . . . 33.7(4) ?
C2 N1 C9A C5A . . . . -77.4(4) ?
N1 C2 C21 C22 . . . . 131.8(4) ?
C3 C2 C21 C22 . . . . -111.5(4) ?
C2 C21 C22 C221 . . . . 176.3(4) ?
C21 C22 C221 C226 . . . . -157.0(4) ?
C21 C22 C221 C222 . . . . 22.3(6) ?
C226 C221 C222 C223 . . . . 2.3(5) ?
C22 C221 C222 C223 . . . . -177.1(4) ?
C221 C222 C223 C224 . . . . -1.4(6) ?
C222 C223 C224 C225 . . . . 0.1(6) ?
C223 C224 C225 C226 . . . . 0.4(6) ?
C224 C225 C226 C221 . . . . 0.4(6) ?
C222 C221 C226 C225 . . . . -1.8(5) ?
C22 C221 C226 C225 . . . . 177.6(4) ?

loop_
_cod_related_entry_id
_cod_related_entry_database
_cod_related_entry_code
1 ChemSpider 24726629
